data_2204027
loop_
_publ_author_name
'Wheeler, Kraig A.'
'Deschamps, Jeffrey R.'

_publ_section_title
;
 Bis(dimethylammonium) 1,4-phenylenediacrylate
;
_journal_issue 8
_journal_name_full 'Acta Crystallographica Section E'
_journal_page_first o1421
_journal_page_last o1423
_journal_paper_doi 10.1107/S1600536804017921
_journal_volume 60
_journal_year 2004
_chemical_formula_iupac '2C2 H8 N +, C12 H8 O4 2-'
_chemical_formula_moiety '2C2 H8 N +, C12 H8 O4 2-'
_chemical_formula_sum 'C16 H24 N2 O4'
_chemical_formula_weight 308.38
_chemical_name_common
;
Bis(dimethylammonium) 1,4-phenylenediacrylate
;
_chemical_name_systematic
;
Bis(dimethylammonium) 1,4-phenylenediacrylate
;
_space_group_IT_number 14
_symmetry_cell_setting monoclinic
_symmetry_space_group_name_Hall '-P 2yn'
_symmetry_space_group_name_H-M 'P 1 21/n 1'
_atom_sites_solution_hydrogens geom
_atom_sites_solution_primary direct
_atom_sites_solution_secondary difmap
_cell_angle_alpha 90.00
_cell_angle_beta 92.306(2)
_cell_angle_gamma 90.00
_cell_formula_units_Z 2
_cell_length_a 5.8270(7)
_cell_length_b 23.980(3)
_cell_length_c 6.1406(8)
_cell_measurement_reflns_used 4922
_cell_measurement_temperature 148(2)
_cell_measurement_theta_max 28.317
_cell_measurement_theta_min 2.548
_cell_volume 857.34(19)
_computing_cell_refinement SMART
_computing_data_collection 'SMART (Bruker, 2001)'
_computing_data_reduction
;
SAINT (Bruker, 2002) and XPREP (Bruker, 2001b)
;
_computing_molecular_graphics XSEED
_computing_publication_material 'XSEED (Barbour, 2001)'
_computing_structure_refinement SHELXTL
_computing_structure_solution 'SHELXTL (Bruker, 2000)'
_diffrn_ambient_temperature 148(2)
_diffrn_measured_fraction_theta_full 0.995
_diffrn_measured_fraction_theta_max 0.995
_diffrn_measurement_device_type 'Bruker SMART 1000 CCD'
_diffrn_measurement_method '\f and \w'
_diffrn_radiation_monochromator graphite
_diffrn_radiation_source 'fine-focus sealed tube'
_diffrn_radiation_type MoK\a
_diffrn_radiation_wavelength 0.71073
_diffrn_reflns_av_R_equivalents 0.0480
_diffrn_reflns_av_sigmaI/netI 0.0472
_diffrn_reflns_limit_h_max 7
_diffrn_reflns_limit_h_min -6
_diffrn_reflns_limit_k_max 28
_diffrn_reflns_limit_k_min -28
_diffrn_reflns_limit_l_max 7
_diffrn_reflns_limit_l_min -7
_diffrn_reflns_number 5113
_diffrn_reflns_theta_full 25.34
_diffrn_reflns_theta_max 25.34
_diffrn_reflns_theta_min 3.40
_diffrn_standards_decay_% 0
_diffrn_standards_interval_time variable
_diffrn_standards_number 384
_exptl_absorpt_coefficient_mu 0.086
_exptl_absorpt_correction_T_max 0.985
_exptl_absorpt_correction_T_min 0.967
_exptl_absorpt_correction_type multi-scan
_exptl_absorpt_process_details '(SADABS; Bruker, 2000)'
_exptl_crystal_colour colorless
_exptl_crystal_density_diffrn 1.195
_exptl_crystal_density_method 'not measured'
_exptl_crystal_description 'transparent block'
_exptl_crystal_F_000 332
_exptl_crystal_size_max 0.36
_exptl_crystal_size_mid 0.22
_exptl_crystal_size_min 0.18
_refine_diff_density_max 0.195
_refine_diff_density_min -0.232
_refine_ls_extinction_coef none
_refine_ls_extinction_method none
_refine_ls_goodness_of_fit_ref 1.115
_refine_ls_hydrogen_treatment mixed
_refine_ls_matrix_type full
_refine_ls_number_parameters 110
_refine_ls_number_reflns 1556
_refine_ls_number_restraints 0
_refine_ls_restrained_S_all 1.115
_refine_ls_R_factor_all 0.0658
_refine_ls_R_factor_gt 0.0533
_refine_ls_shift/su_max 0.000
_refine_ls_shift/su_mean 0.000
_refine_ls_structure_factor_coef Fsqd
_refine_ls_weighting_details 'calc w = 1/[\s^2^(Fo^2^)+(0.0609P)^2^+0.2787P] where P = (Fo^2^+2Fc^2^)/3'
_refine_ls_weighting_scheme calc
_refine_ls_wR_factor_gt 0.1251
_refine_ls_wR_factor_ref 0.1308
_reflns_number_gt 1290
_reflns_number_total 1556
_reflns_threshold_expression I>2\s(I)
_cod_data_source_file fl6111.cif
_cod_data_source_block I
_cod_depositor_comments
;
The following automatic conversions were performed:
'_symmetry_cell_setting' value 'Monoclinic' changed to 'monoclinic'
according to '/home/saulius/struct/CIF-dictionaries/cif_core.dic'
dictionary named 'cif_core.dic' version 2.4.1 from 2010-06-29.

Automatic conversion script
Id: cif_fix_enum 1527 2010-12-29 10:47:43Z saulius 

The following automatic conversions were performed:

'_symmetry_cell_setting' value 'Monoclinic' changed to 'monoclinic'
according to /home/saulius/struct/CIF-dictionaries/cif_core.dic
dictionary named 'cif_core.dic' version 2.4.1 from 2010-06-29.

Automatic conversion script
Id: cif_fix_values 1715 2011-07-08 13:25:40Z adriana 
;
_cod_original_cell_volume 857.35(19)
_cod_original_sg_symbol_H-M 'P 21/n'
_cod_database_code 2204027
_cod_database_fobs_code 2204027

loop_
_symmetry_equiv_pos_as_xyz
'x, y, z'
'-x+1/2, y+1/2, -z+1/2'
'-x, -y, -z'
'x-1/2, -y-1/2, z-1/2'

loop_
_atom_site_label
_atom_site_fract_x
_atom_site_fract_y
_atom_site_fract_z
_atom_site_U_iso_or_equiv
_atom_site_adp_type
_atom_site_calc_flag
_atom_site_refinement_flags
_atom_site_occupancy
_atom_site_type_symbol
O1 -0.1069(2) 0.12814(7) 0.5057(3) 0.0352(4) Uani d . 1 O
O2 0.1810(2) 0.16504(6) 0.7096(2) 0.0268(4) Uani d . 1 O
N1 -0.3610(3) 0.18205(7) 0.7907(3) 0.0249(4) Uani d . 1 N
C1 0.1039(3) 0.13281(8) 0.5604(3) 0.0216(4) Uani d . 1 C
C2 0.2721(3) 0.09869(8) 0.4378(3) 0.0224(4) Uani d . 1 C
H2 0.4281 0.0980 0.4891 0.027 Uiso calc R 1 H
C3 0.2121(3) 0.06948(8) 0.2609(3) 0.0217(4) Uani d . 1 C
H3 0.0553 0.0717 0.2129 0.026 Uiso calc R 1 H
C4 0.3611(3) 0.03402(7) 0.1307(3) 0.0200(4) Uani d . 1 C
C5 0.2867(3) 0.01770(8) -0.0798(3) 0.0217(4) Uani d . 1 C
H5 0.1407 0.0298 -0.1357 0.026 Uiso calc R 1 H
C6 0.4213(3) -0.01570(8) -0.2085(3) 0.0222(4) Uani d . 1 C
H6 0.3660 -0.0262 -0.3502 0.027 Uiso calc R 1 H
C7 -0.2966(4) 0.16024(11) 1.0104(4) 0.0417(6) Uani d . 1 C
H7A -0.1299 0.1631 1.0358 0.063 Uiso calc R 1 H
H7B -0.3432 0.1211 1.0201 0.063 Uiso calc R 1 H
H7C -0.3741 0.1821 1.1205 0.063 Uiso calc R 1 H
C8 -0.3124(4) 0.24188(9) 0.7659(4) 0.0379(6) Uani d . 1 C
H8A -0.4066 0.2633 0.8646 0.057 Uiso calc R 1 H
H8B -0.3487 0.2532 0.6151 0.057 Uiso calc R 1 H
H8C -0.1495 0.2489 0.8015 0.057 Uiso calc R 1 H
H1A -0.508(5) 0.1749(9) 0.755(4) 0.031(6) Uiso d . 1 H
H1B -0.270(5) 0.1621(11) 0.692(4) 0.051(8) Uiso d . 1 H

loop_
_atom_site_aniso_label
_atom_site_aniso_U_11
_atom_site_aniso_U_22
_atom_site_aniso_U_33
_atom_site_aniso_U_12
_atom_site_aniso_U_13
_atom_site_aniso_U_23
O1 0.0175(7) 0.0478(10) 0.0404(9) 0.0030(6) 0.0011(6) -0.0201(8)
O2 0.0193(7) 0.0302(8) 0.0311(8) 0.0013(5) 0.0020(6) -0.0094(7)
N1 0.0164(8) 0.0273(9) 0.0310(10) 0.0002(7) 0.0012(7) -0.0075(8)
C1 0.0187(9) 0.0241(10) 0.0222(10) 0.0020(7) 0.0022(7) -0.0010(8)
C2 0.0162(8) 0.0240(10) 0.0272(11) 0.0021(7) 0.0031(7) -0.0018(8)
C3 0.0164(8) 0.0217(9) 0.0274(11) 0.0004(7) 0.0039(7) 0.0004(9)
C4 0.0183(8) 0.0175(9) 0.0244(11) -0.0012(7) 0.0047(7) 0.0010(8)
C5 0.0179(8) 0.0202(9) 0.0270(11) 0.0021(7) 0.0012(8) 0.0004(8)
C6 0.0215(9) 0.0231(10) 0.0220(10) -0.0002(7) 0.0022(8) -0.0029(8)
C7 0.0318(11) 0.0521(15) 0.0416(14) -0.0010(10) 0.0057(10) 0.0101(12)
C8 0.0369(12) 0.0300(12) 0.0465(15) 0.0000(9) -0.0005(11) -0.0028(11)

loop_
_atom_type_symbol
_atom_type_description
_atom_type_scat_dispersion_real
_atom_type_scat_dispersion_imag
_atom_type_scat_source
C C 0.0033 0.0016 'International Tables Vol C Tables 4.2.6.8 and 6.1.1.4'
H H 0.0000 0.0000 'International Tables Vol C Tables 4.2.6.8 and 6.1.1.4'
N N 0.0061 0.0033 'International Tables Vol C Tables 4.2.6.8 and 6.1.1.4'
O O 0.0106 0.0060 'International Tables Vol C Tables 4.2.6.8 and 6.1.1.4'

loop_
_geom_angle_atom_site_label_1
_geom_angle_atom_site_label_2
_geom_angle_atom_site_label_3
_geom_angle_site_symmetry_1
_geom_angle_site_symmetry_3
_geom_angle
_geom_angle_publ_flag
C8 N1 C7 . . 113.31(18) y
C8 N1 H1A . . 110.4(14) ?
C7 N1 H1A . . 111.1(15) ?
C8 N1 H1B . . 108.1(17) ?
C7 N1 H1B . . 105.9(16) ?
H1A N1 H1B . . 108(2) y
O1 C1 O2 . . 123.94(17) y
O1 C1 C2 . . 117.68(17) y
O2 C1 C2 . . 118.37(15) y
C3 C2 C1 . . 122.82(16) y
C3 C2 H2 . . 118.6 ?
C1 C2 H2 . . 118.6 ?
C2 C3 C4 . . 127.37(16) y
C2 C3 H3 . . 116.3 ?
C4 C3 H3 . . 116.3 ?
C5 C4 C6 . 3_655 117.83(17) y
C5 C4 C3 . . 119.61(16) y
C6 C4 C3 3_655 . 122.56(18) y
C6 C5 C4 . . 121.63(17) y
C6 C5 H5 . . 119.2 ?
C4 C5 H5 . . 119.2 ?
C5 C6 C4 . 3_655 120.53(18) y
C5 C6 H6 . . 119.7 ?
C4 C6 H6 3_655 . 119.7 ?
N1 C7 H7A . . 109.5 ?
N1 C7 H7B . . 109.5 ?
H7A C7 H7B . . 109.5 ?
N1 C7 H7C . . 109.5 ?
H7A C7 H7C . . 109.5 ?
H7B C7 H7C . . 109.5 ?
N1 C8 H8A . . 109.5 ?
N1 C8 H8B . . 109.5 ?
H8A C8 H8B . . 109.5 ?
N1 C8 H8C . . 109.5 ?
H8A C8 H8C . . 109.5 ?
H8B C8 H8C . . 109.5 ?

loop_
_geom_bond_atom_site_label_1
_geom_bond_atom_site_label_2
_geom_bond_site_symmetry_2
_geom_bond_distance
_geom_bond_publ_flag
O1 C1 . 1.266(2) n
O2 C1 . 1.267(2) n
N1 C8 . 1.472(3) y
N1 C7 . 1.481(3) y
N1 H1A . 0.89(3) ?
N1 H1B . 0.95(3) ?
C1 C2 . 1.502(3) y
C2 C3 . 1.328(3) y
C2 H2 . 0.9500 ?
C3 C4 . 1.474(3) y
C3 H3 . 0.9500 ?
C4 C5 . 1.402(3) y
C4 C6 3_655 1.407(3) y
C5 C6 . 1.390(3) y
C5 H5 . 0.9500 ?
C6 C4 3_655 1.407(3) ?
C6 H6 . 0.9500 ?
C7 H7A . 0.9800 ?
C7 H7B . 0.9800 ?
C7 H7C . 0.9800 ?
C8 H8A . 0.9800 ?
C8 H8B . 0.9800 ?
C8 H8C . 0.9800 ?

loop_
_geom_hbond_atom_site_label_D
_geom_hbond_atom_site_label_H
_geom_hbond_atom_site_label_A
_geom_hbond_site_symmetry_A
_geom_hbond_distance_DH
_geom_hbond_distance_HA
_geom_hbond_distance_DA
_geom_hbond_angle_DHA
N1 H1B O1 . 0.95(3) 1.72(3) 2.671(2) 178(3)
N1 H1A O2 1_455 0.89(3) 1.84(3) 2.726(2) 173(2)

loop_
_geom_torsion_atom_site_label_1
_geom_torsion_atom_site_label_2
_geom_torsion_atom_site_label_3
_geom_torsion_atom_site_label_4
_geom_torsion_site_symmetry_1
_geom_torsion_site_symmetry_4
_geom_torsion
O1 C1 C2 C3 . . 8.1(3)
O2 C1 C2 C3 . . -170.85(18)
C1 C2 C3 C4 . . -178.92(18)
C2 C3 C4 C5 . . -163.66(19)
C2 C3 C4 C6 . 3_655 16.0(3)
C6 C4 C5 C6 3_655 . 0.3(3)
C3 C4 C5 C6 . . -179.99(17)
C4 C5 C6 C4 . 3_655 -0.3(3)
